data_7011733
loop_
_publ_author_name
'Uehara, Kazuhiro'
'Hikichi, Shiro'
'Akita, Munetaka'

_publ_section_title
;
 Highly labile cationic tris-acetonitrile complexes, [TpRM(NCMe)3]OTf
 (M = Ni, Co; TpR: hydrotrispyrazolylborato, R = Ph, Me and iPr2):
 versatile precursors for TpR-containing nickel and cobalt complexes
;
_journal_issue 18
_journal_name_full 'Journal of the Chemical Society, Dalton Transactions'
_journal_page_first 3529
_journal_paper_doi 10.1039/b203377c
_journal_year 2002
_chemical_formula_moiety 'C42 H38 B Cl2 F3 N8 O3 Ni S '
_chemical_formula_sum 'C42 H38 B Cl2 F3 N8 Ni O3 S'
_chemical_formula_weight 932.29
_space_group_IT_number 2
_symmetry_cell_setting triclinic
_symmetry_Int_Tables_number 2
_symmetry_space_group_name_Hall '-P 1'
_symmetry_space_group_name_H-M 'P -1'
_audit_creation_date 'Wed Jun 26 23:55:22 2002'
_audit_creation_method 'by teXsan'
_cell_angle_alpha 90.666(1)
_cell_angle_beta 92.674(2)
_cell_angle_gamma 103.041(3)
_cell_formula_units_Z 2
_cell_length_a 12.069(1)
_cell_length_b 15.6895(8)
_cell_length_c 11.866(1)
_cell_measurement_reflns_used 6026
_cell_measurement_temperature 298
_cell_measurement_theta_max 27.4
_cell_measurement_theta_min 1.7
_cell_volume 2186.0(3)
_computing_cell_refinement PROCESS-AUTO
_computing_data_collection PROCESS-AUTO
_computing_data_reduction 'teXsan Ver. 1.11'
_computing_publication_material 'teXsan Ver. 1.11'
_computing_structure_refinement SHELXL97
_computing_structure_solution SHELXS86
_diffrn_detector_area_resol_mean 10.00
_diffrn_measurement_device_type 'Rigaku RAXIS-IV Imaging Plate'
_diffrn_measurement_method \w
_diffrn_radiation_type 'Mo K\a'
_diffrn_radiation_wavelength 0.7107
_diffrn_reflns_av_R_equivalents 0.000
_diffrn_reflns_limit_h_max 15
_diffrn_reflns_limit_h_min 0
_diffrn_reflns_limit_k_max 19
_diffrn_reflns_limit_k_min -20
_diffrn_reflns_limit_l_max 14
_diffrn_reflns_limit_l_min -14
_diffrn_reflns_number 17203
_diffrn_reflns_theta_max 27.48
_exptl_absorpt_coefficient_mu 0.675
_exptl_absorpt_correction_T_max 0.997
_exptl_absorpt_correction_T_min 0.995
_exptl_absorpt_correction_type integration
_exptl_absorpt_process_details '(Higashi, 1999)'
_exptl_crystal_colour blue
_exptl_crystal_density_diffrn 1.416
_exptl_crystal_density_method 'not measured'
_exptl_crystal_description block
_exptl_crystal_size_max 0.23
_exptl_crystal_size_mid 0.20
_exptl_crystal_size_min 0.20
_refine_diff_density_max 0.67
_refine_diff_density_min -0.85
_refine_ls_extinction_coef 0.0000
_refine_ls_extinction_expression Fc^*^=kFc[1+0.001xFc^2^\l^3^/sin(2\q)]^-1/4^
_refine_ls_extinction_method SHELXL
_refine_ls_goodness_of_fit_ref 1.259
_refine_ls_hydrogen_treatment noref
_refine_ls_number_parameters 553
_refine_ls_number_reflns 7142
_refine_ls_R_factor_gt 0.0641
_refine_ls_shift/su_max -0.0020
_refine_ls_structure_factor_coef Fsqd
_refine_ls_weighting_details 'w = 1/[\s^2^(Fo^2^) + (0.1000P)^2^+0.0000P] where P=(Fo^2^+2Fc^2^)/3'
_refine_ls_weighting_scheme calc
_refine_ls_wR_factor_ref 0.1820
_reflns_number_gt 7142
_reflns_number_total 9002
_reflns_threshold_expression >2.0sigma(I)
_cod_data_source_file b203377c.txt
_cod_data_source_block compound_12Ni
_cod_original_sg_symbol_H-M 'P -1         '
_cod_original_formula_sum 'C42 H38 B Cl2 F3 N8 O3 Ni S '
_cod_database_code 7011733

loop_
_symmetry_equiv_pos_as_xyz
x,y,z
-x,-y,-z

loop_
_atom_site_label
_atom_site_type_symbol
_atom_site_fract_x
_atom_site_fract_y
_atom_site_fract_z
_atom_site_U_iso_or_equiv
_atom_site_adp_type
_atom_site_occupancy
_atom_site_calc_flag
_atom_site_refinement_flags
_atom_site_disorder_assembly
_atom_site_disorder_group
Ni(1) Ni 0.51192(3) 0.18178(2) 0.27215(3) 0.0437(1) Uani 1.00 d . . .
Cl(1) Cl 0.2550(2) 0.3659(1) 0.2725(2) 0.1477(6) Uani 1.00 d . . .
Cl(2) Cl 0.0076(2) 0.3290(2) 0.2466(3) 0.237(2) Uani 1.00 d . . .
S(1) S 0.07535(7) 0.30418(5) 0.69055(7) 0.0605(2) Uani 1.00 d . . .
F(1) F 0.0364(3) 0.4437(2) 0.7890(3) 0.135(1) Uani 1.00 d . . .
F(2) F 0.0114(4) 0.3326(3) 0.8926(3) 0.147(1) Uani 1.00 d . . .
F(3) F -0.1106(3) 0.3376(3) 0.7629(4) 0.151(1) Uani 1.00 d . . .
O(1) O 0.0254(3) 0.2131(2) 0.7003(3) 0.0898(8) Uani 1.00 d . . .
O(2) O 0.0484(3) 0.3400(2) 0.5847(2) 0.0849(8) Uani 1.00 d . . .
O(3) O 0.1910(2) 0.3307(2) 0.7301(3) 0.0888(8) Uani 1.00 d . . .
N(11) N 0.4503(2) 0.0550(1) 0.2093(2) 0.0487(5) Uani 1.00 d . . .
N(12) N 0.3338(2) 0.0328(2) 0.1937(2) 0.0502(5) Uani 1.00 d . . .
N(21) N 0.4230(2) 0.2171(2) 0.1341(2) 0.0523(5) Uani 1.00 d . . .
N(22) N 0.3077(2) 0.1778(2) 0.1293(2) 0.0539(6) Uani 1.00 d . . .
N(31) N 0.3828(2) 0.1796(2) 0.3748(2) 0.0507(5) Uani 1.00 d . . .
N(32) N 0.2765(2) 0.1377(2) 0.3317(2) 0.0506(5) Uani 1.00 d . . .
N(41) N 0.6265(2) 0.1477(2) 0.3870(2) 0.0477(5) Uani 1.00 d . . .
N(51) N 0.6126(2) 0.3031(2) 0.3173(2) 0.0521(5) Uani 1.00 d . . .
C(11) C 0.4898(3) -0.0128(2) 0.1762(2) 0.0523(6) Uani 1.00 d . . .
C(12) C 0.3975(3) -0.0814(2) 0.1417(3) 0.0632(8) Uani 1.00 d . . .
C(13) C 0.3021(3) -0.0510(2) 0.1532(3) 0.0576(7) Uani 1.00 d . . .
C(14) C 0.1798(3) -0.0963(3) 0.1263(3) 0.078(1) Uani 1.00 d . . .
C(21) C 0.4384(3) 0.2735(2) 0.0475(3) 0.0564(7) Uani 1.00 d . . .
C(22) C 0.3349(3) 0.2714(2) -0.0095(3) 0.0667(8) Uani 1.00 d . . .
C(23) C 0.2550(3) 0.2103(2) 0.0431(3) 0.0613(7) Uani 1.00 d . . .
C(24) C 0.1295(3) 0.1822(3) 0.0170(3) 0.080(1) Uani 1.00 d . . .
C(31) C 0.3688(3) 0.2117(2) 0.4764(3) 0.0529(6) Uani 1.00 d . . .
C(32) C 0.2547(3) 0.1899(3) 0.4999(3) 0.0679(9) Uani 1.00 d . . .
C(33) C 0.1985(3) 0.1439(2) 0.4065(3) 0.0626(8) Uani 1.00 d . . .
C(34) C 0.0737(3) 0.1040(4) 0.3864(4) 0.099(1) Uani 1.00 d . . .
C(42) C 0.7148(2) 0.2131(2) 0.4225(2) 0.0538(7) Uani 1.00 d . . .
C(43) C 0.8018(3) 0.1972(3) 0.4946(3) 0.0686(9) Uani 1.00 d . . .
C(44) C 0.7947(3) 0.1140(3) 0.5346(3) 0.079(1) Uani 1.00 d . . .
C(45) C 0.7013(4) 0.0478(3) 0.5032(3) 0.0724(9) Uani 1.00 d . . .
C(46) C 0.6203(3) 0.0675(2) 0.4279(3) 0.0578(7) Uani 1.00 d . . .
C(52) C 0.7066(3) 0.3010(2) 0.3832(3) 0.0542(7) Uani 1.00 d . . .
C(53) C 0.7854(3) 0.3770(2) 0.4175(3) 0.0739(10) Uani 1.00 d . . .
C(54) C 0.7660(4) 0.4557(2) 0.3809(4) 0.087(1) Uani 1.00 d . . .
C(55) C 0.6699(4) 0.4581(2) 0.3158(4) 0.082(1) Uani 1.00 d . . .
C(56) C 0.5955(3) 0.3808(2) 0.2865(3) 0.0651(8) Uani 1.00 d . . .
C(61) C -0.0010(4) 0.3568(3) 0.7897(4) 0.084(1) Uani 1.00 d . . .
C(71) C 0.1331(9) 0.3856(6) 0.3290(6) 0.188(4) Uani 1.00 d . . .
C(101) C 0.6119(3) -0.0135(2) 0.1795(3) 0.0542(6) Uani 1.00 d . . .
C(102) C 0.6471(3) -0.0907(2) 0.1996(3) 0.0712(9) Uani 1.00 d . . .
C(103) C 0.7614(4) -0.0923(3) 0.2095(4) 0.088(1) Uani 1.00 d . . .
C(104) C 0.8421(4) -0.0155(4) 0.1981(4) 0.093(1) Uani 1.00 d . . .
C(105) C 0.8093(3) 0.0613(3) 0.1754(4) 0.084(1) Uani 1.00 d . . .
C(106) C 0.6960(3) 0.0624(2) 0.1655(3) 0.0662(8) Uani 1.00 d . . .
C(201) C 0.5535(3) 0.3249(2) 0.0250(3) 0.0625(8) Uani 1.00 d . . .
C(202) C 0.5654(4) 0.4096(3) -0.0172(4) 0.089(1) Uani 1.00 d . . .
C(203) C 0.6710(6) 0.4604(3) -0.0315(5) 0.114(2) Uani 1.00 d . . .
C(204) C 0.7649(5) 0.4301(4) -0.0069(5) 0.113(2) Uani 1.00 d . . .
C(205) C 0.7573(4) 0.3458(3) 0.0312(4) 0.093(1) Uani 1.00 d . . .
C(206) C 0.6503(4) 0.2934(2) 0.0461(3) 0.0731(9) Uani 1.00 d . . .
C(301) C 0.4641(3) 0.2656(2) 0.5495(3) 0.0578(7) Uani 1.00 d . . .
C(302) C 0.4727(4) 0.3542(3) 0.5570(4) 0.091(1) Uani 1.00 d . . .
C(303) C 0.5585(5) 0.4055(3) 0.6261(5) 0.110(2) Uani 1.00 d . . .
C(304) C 0.6332(4) 0.3692(4) 0.6880(4) 0.094(1) Uani 1.00 d . . .
C(305) C 0.6239(3) 0.2791(3) 0.6817(3) 0.079(1) Uani 1.00 d . . .
C(306) C 0.5385(3) 0.2278(2) 0.6108(3) 0.0655(8) Uani 1.00 d . . .
B(1) B 0.2631(3) 0.1020(2) 0.2090(3) 0.0545(8) Uani 1.00 d . . .
H(1) H 0.4009 -0.1386 0.1156 0.0755 Uiso 1.00 calc . . .
H(2) H 0.1365 -0.0943 0.1917 0.0783 Uiso 1.00 calc . . .
H(3) H 0.1755 -0.1562 0.1047 0.0783 Uiso 1.00 calc . . .
H(4) H 0.1495 -0.0673 0.0654 0.0783 Uiso 1.00 calc . . .
H(5) H 0.5909 -0.1439 0.2063 0.0864 Uiso 1.00 calc . . .
H(6) H 0.7828 -0.1472 0.2257 0.1058 Uiso 1.00 calc . . .
H(7) H 0.9217 -0.0152 0.2052 0.1137 Uiso 1.00 calc . . .
H(8) H 0.8667 0.1149 0.1673 0.1016 Uiso 1.00 calc . . .
H(9) H 0.6730 0.1173 0.1481 0.0819 Uiso 1.00 calc . . .
H(10) H 0.3205 0.3055 -0.0732 0.0802 Uiso 1.00 calc . . .
H(11) H 0.0897 0.2017 0.0768 0.0805 Uiso 1.00 calc . . .
H(12) H 0.1079 0.1195 0.0101 0.0805 Uiso 1.00 calc . . .
H(13) H 0.1104 0.2073 -0.0526 0.0805 Uiso 1.00 calc . . .
H(14) H 0.4976 0.4319 -0.0337 0.1082 Uiso 1.00 calc . . .
H(15) H 0.6777 0.5177 -0.0617 0.1372 Uiso 1.00 calc . . .
H(16) H 0.8397 0.4672 -0.0140 0.1363 Uiso 1.00 calc . . .
H(17) H 0.8251 0.3234 0.0445 0.1137 Uiso 1.00 calc . . .
H(18) H 0.6433 0.2351 0.0723 0.0871 Uiso 1.00 calc . . .
H(19) H 0.2213 0.2035 0.5689 0.0818 Uiso 1.00 calc . . .
H(20) H 0.0322 0.1229 0.4454 0.0987 Uiso 1.00 calc . . .
H(21) H 0.0613 0.0413 0.3862 0.0987 Uiso 1.00 calc . . .
H(22) H 0.0476 0.1222 0.3149 0.0987 Uiso 1.00 calc . . .
H(23) H 0.4213 0.3803 0.5126 0.1068 Uiso 1.00 calc . . .
H(24) H 0.5638 0.4678 0.6318 0.1276 Uiso 1.00 calc . . .
H(25) H 0.6931 0.4055 0.7360 0.1116 Uiso 1.00 calc . . .
H(26) H 0.6755 0.2520 0.7260 0.0948 Uiso 1.00 calc . . .
H(27) H 0.5313 0.1652 0.6038 0.0794 Uiso 1.00 calc . . .
H(28) H 0.8661 0.2438 0.5150 0.0821 Uiso 1.00 calc . . .
H(29) H 0.8550 0.1031 0.5836 0.0932 Uiso 1.00 calc . . .
H(30) H 0.6930 -0.0095 0.5340 0.0872 Uiso 1.00 calc . . .
H(31) H 0.5568 0.0214 0.4027 0.0692 Uiso 1.00 calc . . .
H(32) H 0.8508 0.3755 0.4671 0.0893 Uiso 1.00 calc . . .
H(33) H 0.8203 0.5087 0.4003 0.1000 Uiso 1.00 calc . . .
H(34) H 0.6549 0.5135 0.2930 0.0980 Uiso 1.00 calc . . .
H(35) H 0.5273 0.3818 0.2401 0.0792 Uiso 1.00 calc . . .
H(36) H 0.1267 0.3686 0.4070 0.2262 Uiso 1.00 calc . . .
H(37) H 0.1345 0.4487 0.3299 0.2262 Uiso 1.00 calc . . .
H(38) H 0.1747 0.0822 0.1862 0.0777 Uiso 1.00 calc . . .

loop_
_atom_site_aniso_label
_atom_site_aniso_U_11
_atom_site_aniso_U_22
_atom_site_aniso_U_33
_atom_site_aniso_U_12
_atom_site_aniso_U_13
_atom_site_aniso_U_23
Ni(1) 0.0457(2) 0.0436(2) 0.0407(2) 0.0082(2) 0.0008(1) -0.0001(1)
Cl(1) 0.164(2) 0.126(1) 0.150(2) 0.022(1) 0.031(1) 0.011(1)
Cl(2) 0.186(2) 0.338(4) 0.213(3) 0.125(3) -0.016(2) -0.062(3)
S(1) 0.0582(4) 0.0603(4) 0.0615(5) 0.0099(4) 0.0047(3) 0.0017(3)
F(1) 0.182(3) 0.083(2) 0.150(3) 0.046(2) 0.034(2) -0.022(2)
F(2) 0.201(4) 0.203(4) 0.072(2) 0.110(3) 0.043(2) 0.022(2)
F(3) 0.077(2) 0.209(4) 0.180(4) 0.057(2) 0.019(2) -0.021(3)
O(1) 0.097(2) 0.060(1) 0.110(2) 0.009(1) 0.018(2) 0.006(1)
O(2) 0.100(2) 0.087(2) 0.061(2) 0.008(2) -0.001(1) 0.012(1)
O(3) 0.055(1) 0.100(2) 0.109(2) 0.015(1) -0.004(1) -0.008(2)
N(11) 0.047(1) 0.046(1) 0.052(1) 0.0079(10) -0.0042(9) -0.0055(9)
N(12) 0.045(1) 0.052(1) 0.050(1) 0.006(1) -0.0015(9) 0.0000(10)
N(21) 0.060(1) 0.052(1) 0.043(1) 0.012(1) -0.002(1) 0.0038(10)
N(22) 0.056(1) 0.061(1) 0.046(1) 0.017(1) -0.007(1) 0.003(1)
N(31) 0.048(1) 0.061(1) 0.043(1) 0.013(1) 0.0003(9) 0.0000(10)
N(32) 0.041(1) 0.061(1) 0.051(1) 0.013(1) 0.0025(9) 0.004(1)
N(41) 0.046(1) 0.053(1) 0.041(1) 0.006(1) 0.0002(9) -0.0021(9)
N(51) 0.061(1) 0.048(1) 0.045(1) 0.009(1) 0.006(1) -0.0035(10)
C(11) 0.062(2) 0.047(1) 0.046(2) 0.011(1) 0.002(1) 0.000(1)
C(12) 0.076(2) 0.050(2) 0.060(2) 0.008(2) -0.001(1) -0.009(1)
C(13) 0.061(2) 0.055(2) 0.050(2) -0.001(1) -0.002(1) -0.003(1)
C(14) 0.070(2) 0.073(2) 0.077(3) -0.011(2) -0.007(2) -0.008(2)
C(21) 0.078(2) 0.048(1) 0.045(2) 0.019(1) 0.004(1) 0.003(1)
C(22) 0.090(2) 0.067(2) 0.049(2) 0.032(2) -0.004(2) 0.009(1)
C(23) 0.069(2) 0.071(2) 0.049(2) 0.029(2) -0.004(1) -0.001(1)
C(24) 0.074(2) 0.112(3) 0.063(2) 0.038(2) -0.014(2) 0.004(2)
C(31) 0.056(1) 0.062(2) 0.044(2) 0.021(1) 0.005(1) -0.001(1)
C(32) 0.061(2) 0.095(2) 0.054(2) 0.029(2) 0.012(1) -0.003(2)
C(33) 0.048(1) 0.079(2) 0.064(2) 0.020(2) 0.008(1) 0.004(2)
C(34) 0.049(2) 0.150(4) 0.097(3) 0.020(2) 0.013(2) 0.000(3)
C(42) 0.049(1) 0.065(2) 0.044(2) 0.008(1) 0.003(1) -0.005(1)
C(43) 0.053(2) 0.087(2) 0.061(2) 0.008(2) -0.007(1) -0.007(2)
C(44) 0.072(2) 0.100(3) 0.069(2) 0.031(2) -0.016(2) 0.005(2)
C(45) 0.089(2) 0.074(2) 0.058(2) 0.028(2) -0.006(2) 0.010(2)
C(46) 0.067(2) 0.056(2) 0.050(2) 0.013(1) 0.000(1) 0.004(1)
C(52) 0.053(1) 0.056(2) 0.048(2) -0.001(1) 0.008(1) -0.003(1)
C(53) 0.076(2) 0.064(2) 0.069(2) -0.010(2) 0.004(2) -0.005(2)
C(54) 0.104(3) 0.059(2) 0.079(3) -0.019(2) 0.010(2) -0.008(2)
C(55) 0.125(4) 0.050(2) 0.070(2) 0.014(2) 0.015(2) 0.000(2)
C(56) 0.092(2) 0.046(1) 0.057(2) 0.014(2) 0.005(2) -0.001(1)
C(61) 0.089(3) 0.090(3) 0.083(3) 0.037(2) 0.011(2) 0.006(2)
C(71) 0.27(1) 0.206(8) 0.085(4) 0.047(7) 0.049(6) -0.026(5)
C(101) 0.063(2) 0.059(2) 0.044(2) 0.019(1) 0.002(1) -0.004(1)
C(102) 0.090(2) 0.068(2) 0.065(2) 0.037(2) 0.011(2) -0.003(2)
C(103) 0.104(3) 0.105(3) 0.073(3) 0.063(3) 0.003(2) -0.005(2)
C(104) 0.074(2) 0.134(4) 0.080(3) 0.048(3) -0.008(2) -0.028(3)
C(105) 0.065(2) 0.099(3) 0.084(3) 0.013(2) 0.007(2) -0.014(2)
C(106) 0.066(2) 0.070(2) 0.065(2) 0.019(2) 0.011(2) 0.000(2)
C(201) 0.091(2) 0.054(2) 0.044(2) 0.019(2) 0.015(1) 0.001(1)
C(202) 0.126(4) 0.061(2) 0.083(3) 0.024(2) 0.029(2) 0.016(2)
C(203) 0.154(5) 0.065(2) 0.117(4) 0.003(3) 0.060(4) 0.012(2)
C(204) 0.123(4) 0.098(4) 0.095(4) -0.028(3) 0.050(3) -0.014(3)
C(205) 0.087(3) 0.111(3) 0.075(3) 0.009(3) 0.018(2) -0.004(2)
C(206) 0.088(2) 0.068(2) 0.064(2) 0.015(2) 0.016(2) 0.005(2)
C(301) 0.064(2) 0.068(2) 0.045(2) 0.021(1) 0.004(1) -0.008(1)
C(302) 0.100(3) 0.078(2) 0.100(3) 0.039(2) -0.022(2) -0.024(2)
C(303) 0.115(4) 0.086(3) 0.130(4) 0.029(3) -0.026(3) -0.047(3)
C(304) 0.089(3) 0.112(3) 0.075(3) 0.020(3) -0.010(2) -0.035(2)
C(305) 0.072(2) 0.107(3) 0.057(2) 0.019(2) -0.003(2) 0.004(2)
C(306) 0.068(2) 0.079(2) 0.051(2) 0.019(2) 0.001(1) 0.004(2)
B(1) 0.042(1) 0.064(2) 0.054(2) 0.007(1) -0.006(1) 0.002(1)

loop_
_atom_type_symbol
_atom_type_description
_atom_type_scat_dispersion_real
_atom_type_scat_dispersion_imag
_atom_type_scat_source
C C 0.003 0.002
;International Tables for Crystallography
(1992, Vol. C, Tables 4.2.6.8 and 6.1.1.4)
;
H H 0.000 0.000
;International Tables for Crystallography
(1992, Vol. C, Table 6.1.1.4)
;
O O 0.011 0.006
;International Tables for Crystallography
(1992, Vol. C, Tables 4.2.6.8 and 6.1.1.4)
;
N N 0.006 0.003
;International Tables for Crystallography
(1992, Vol. C, Tables 4.2.6.8 and 6.1.1.4)
;
B B 0.001 0.001
;International Tables for Crystallography
(1992, Vol. C, Tables 4.2.6.8 and 6.1.1.4)
;
F F 0.017 0.010
;International Tables for Crystallography
(1992, Vol. C, Tables 4.2.6.8 and 6.1.1.4)
;
S S 0.125 0.123
;International Tables for Crystallography
(1992, Vol. C, Tables 4.2.6.8 and 6.1.1.4)
;
Ni Ni 0.339 1.112
;International Tables for Crystallography
(1992, Vol. C, Tables 4.2.6.8 and 6.1.1.4)
;
Cl Cl 0.148 0.159
;International Tables for Crystallography
(1992, Vol. C, Tables 4.2.6.8 and 6.1.1.4)
;

loop_
_geom_angle_atom_site_label_1
_geom_angle_atom_site_label_2
_geom_angle_atom_site_label_3
_geom_angle
_geom_angle_site_symmetry_1
_geom_angle_site_symmetry_2
_geom_angle_site_symmetry_3
_geom_angle_publ_flag
N(11) Ni(1) N(21) 84.65(9) . . . yes
N(11) Ni(1) N(31) 95.08(9) . . . yes
N(11) Ni(1) N(41) 94.39(9) . . . yes
N(11) Ni(1) N(51) 164.8(1) . . . yes
N(21) Ni(1) N(31) 93.1(1) . . . yes
N(21) Ni(1) N(41) 168.29(10) . . . yes
N(21) Ni(1) N(51) 98.95(10) . . . yes
N(31) Ni(1) N(41) 98.66(10) . . . yes
N(31) Ni(1) N(51) 99.5(1) . . . yes
N(41) Ni(1) N(51) 79.07(10) . . . yes
O(1) S(1) O(2) 114.1(2) . . . yes
O(1) S(1) O(3) 115.2(2) . . . yes
O(1) S(1) C(61) 103.7(2) . . . yes
O(2) S(1) O(3) 115.1(2) . . . yes
O(2) S(1) C(61) 102.5(2) . . . yes
O(3) S(1) C(61) 104.1(2) . . . yes
Ni(1) N(11) N(12) 113.2(2) . . . yes
Ni(1) N(11) C(11) 139.1(2) . . . yes
N(12) N(11) C(11) 107.7(2) . . . yes
N(11) N(12) C(13) 108.7(2) . . . yes
N(11) N(12) B(1) 120.5(2) . . . yes
C(13) N(12) B(1) 130.4(2) . . . yes
Ni(1) N(21) N(22) 113.7(2) . . . yes
Ni(1) N(21) C(21) 140.2(2) . . . yes
N(22) N(21) C(21) 105.9(2) . . . yes
N(21) N(22) C(23) 109.6(2) . . . yes
N(21) N(22) B(1) 119.2(2) . . . yes
C(23) N(22) B(1) 130.8(2) . . . yes
Ni(1) N(31) N(32) 115.7(2) . . . yes
Ni(1) N(31) C(31) 137.4(2) . . . yes
N(32) N(31) C(31) 106.8(2) . . . yes
N(31) N(32) C(33) 109.5(2) . . . yes
N(31) N(32) B(1) 119.0(2) . . . yes
C(33) N(32) B(1) 131.1(2) . . . yes
Ni(1) N(41) C(42) 115.6(2) . . . yes
Ni(1) N(41) C(46) 125.7(2) . . . yes
C(42) N(41) C(46) 118.7(3) . . . yes
Ni(1) N(51) C(52) 114.7(2) . . . yes
Ni(1) N(51) C(56) 127.0(2) . . . yes
C(52) N(51) C(56) 118.4(2) . . . yes
N(11) C(11) C(12) 108.9(3) . . . yes
N(11) C(11) C(101) 123.6(2) . . . yes
C(12) C(11) C(101) 127.5(3) . . . yes
C(11) C(12) C(13) 106.6(3) . . . yes
N(12) C(13) C(12) 108.1(3) . . . yes
N(12) C(13) C(14) 122.7(3) . . . yes
C(12) C(13) C(14) 129.2(3) . . . yes
N(21) C(21) C(22) 109.8(3) . . . yes
N(21) C(21) C(201) 120.5(3) . . . yes
C(22) C(21) C(201) 129.7(3) . . . yes
C(21) C(22) C(23) 106.3(3) . . . yes
N(22) C(23) C(22) 108.4(3) . . . yes
N(22) C(23) C(24) 122.5(3) . . . yes
C(22) C(23) C(24) 129.1(3) . . . yes
N(31) C(31) C(32) 109.7(3) . . . yes
N(31) C(31) C(301) 123.6(3) . . . yes
C(32) C(31) C(301) 126.7(3) . . . yes
C(31) C(32) C(33) 106.2(3) . . . yes
N(32) C(33) C(32) 107.8(3) . . . yes
N(32) C(33) C(34) 123.2(3) . . . yes
C(32) C(33) C(34) 128.9(3) . . . yes
N(41) C(42) C(43) 121.0(3) . . . yes
N(41) C(42) C(52) 114.5(3) . . . yes
C(43) C(42) C(52) 124.5(3) . . . yes
C(42) C(43) C(44) 119.4(3) . . . yes
C(43) C(44) C(45) 119.7(4) . . . yes
C(44) C(45) C(46) 117.8(4) . . . yes
N(41) C(46) C(45) 123.2(3) . . . yes
N(51) C(52) C(42) 115.4(2) . . . yes
N(51) C(52) C(53) 121.8(3) . . . yes
C(42) C(52) C(53) 122.7(3) . . . yes
C(52) C(53) C(54) 117.9(4) . . . yes
C(53) C(54) C(55) 120.4(3) . . . yes
C(54) C(55) C(56) 118.5(4) . . . yes
N(51) C(56) C(55) 123.1(4) . . . yes
S(1) C(61) F(1) 110.5(3) . . . yes
S(1) C(61) F(2) 112.8(4) . . . yes
S(1) C(61) F(3) 110.7(3) . . . yes
F(1) C(61) F(2) 107.2(4) . . . yes
F(1) C(61) F(3) 108.5(4) . . . yes
F(2) C(61) F(3) 106.9(4) . . . yes
Cl(1) C(71) Cl(2) 110.6(5) . . . yes
C(11) C(101) C(102) 120.3(3) . . . yes
C(11) C(101) C(106) 122.0(3) . . . yes
C(102) C(101) C(106) 117.7(3) . . . yes
C(101) C(102) C(103) 121.5(3) . . . yes
C(102) C(103) C(104) 119.1(5) . . . yes
C(103) C(104) C(105) 120.4(4) . . . yes
C(104) C(105) C(106) 120.2(4) . . . yes
C(101) C(106) C(105) 121.0(4) . . . yes
C(21) C(201) C(202) 119.0(4) . . . yes
C(21) C(201) C(206) 122.4(3) . . . yes
C(202) C(201) C(206) 118.7(4) . . . yes
C(201) C(202) C(203) 120.1(5) . . . yes
C(202) C(203) C(204) 120.7(5) . . . yes
C(203) C(204) C(205) 121.3(5) . . . yes
C(204) C(205) C(206) 118.5(5) . . . yes
C(201) C(206) C(205) 120.7(4) . . . yes
C(31) C(301) C(302) 118.1(3) . . . yes
C(31) C(301) C(306) 121.4(3) . . . yes
C(302) C(301) C(306) 120.5(3) . . . yes
C(301) C(302) C(303) 119.4(4) . . . yes
C(302) C(303) C(304) 121.1(5) . . . yes
C(303) C(304) C(305) 119.7(4) . . . yes
C(304) C(305) C(306) 119.1(4) . . . yes
C(301) C(306) C(305) 120.3(4) . . . yes
N(12) B(1) N(22) 107.8(2) . . . yes
N(12) B(1) N(32) 110.7(3) . . . yes
N(22) B(1) N(32) 109.1(2) . . . yes

loop_
_geom_bond_atom_site_label_1
_geom_bond_atom_site_label_2
_geom_bond_distance
_geom_bond_site_symmetry_1
_geom_bond_site_symmetry_2
_geom_bond_publ_flag
Ni(1) N(11) 2.076(2) . . yes
Ni(1) N(21) 2.066(3) . . yes
Ni(1) N(31) 2.016(2) . . yes
Ni(1) N(41) 2.057(2) . . yes
Ni(1) N(51) 2.063(2) . . yes
Cl(1) C(71) 1.73(1) . . yes
Cl(2) C(71) 1.809(9) . . yes
S(1) O(1) 1.428(3) . . yes
S(1) O(2) 1.435(3) . . yes
S(1) O(3) 1.420(3) . . yes
S(1) C(61) 1.827(5) . . yes
F(1) C(61) 1.337(5) . . yes
F(2) C(61) 1.295(6) . . yes
F(3) C(61) 1.312(5) . . yes
N(11) N(12) 1.373(3) . . yes
N(11) C(11) 1.323(4) . . yes
N(12) C(13) 1.359(4) . . yes
N(12) B(1) 1.538(5) . . yes
N(21) N(22) 1.387(3) . . yes
N(21) C(21) 1.355(4) . . yes
N(22) C(23) 1.344(4) . . yes
N(22) B(1) 1.545(4) . . yes
N(31) N(32) 1.375(3) . . yes
N(31) C(31) 1.334(4) . . yes
N(32) C(33) 1.342(4) . . yes
N(32) B(1) 1.542(4) . . yes
N(41) C(42) 1.350(3) . . yes
N(41) C(46) 1.342(4) . . yes
N(51) C(52) 1.355(4) . . yes
N(51) C(56) 1.333(4) . . yes
C(11) C(12) 1.404(4) . . yes
C(11) C(101) 1.475(4) . . yes
C(12) C(13) 1.354(5) . . yes
C(13) C(14) 1.504(4) . . yes
C(21) C(22) 1.387(5) . . yes
C(21) C(201) 1.479(5) . . yes
C(22) C(23) 1.375(5) . . yes
C(23) C(24) 1.495(5) . . yes
C(31) C(32) 1.385(4) . . yes
C(31) C(301) 1.497(4) . . yes
C(32) C(33) 1.377(5) . . yes
C(33) C(34) 1.503(4) . . yes
C(42) C(43) 1.392(5) . . yes
C(42) C(52) 1.483(4) . . yes
C(43) C(44) 1.380(6) . . yes
C(44) C(45) 1.382(5) . . yes
C(45) C(46) 1.381(5) . . yes
C(52) C(53) 1.390(4) . . yes
C(53) C(54) 1.378(6) . . yes
C(54) C(55) 1.372(7) . . yes
C(55) C(56) 1.367(5) . . yes
C(101) C(102) 1.390(5) . . yes
C(101) C(106) 1.397(4) . . yes
C(102) C(103) 1.386(7) . . yes
C(103) C(104) 1.379(7) . . yes
C(104) C(105) 1.377(8) . . yes
C(105) C(106) 1.371(6) . . yes
C(201) C(202) 1.404(5) . . yes
C(201) C(206) 1.381(6) . . yes
C(202) C(203) 1.362(8) . . yes
C(203) C(204) 1.347(10) . . yes
C(204) C(205) 1.387(8) . . yes
C(205) C(206) 1.387(6) . . yes
C(301) C(302) 1.372(6) . . yes
C(301) C(306) 1.370(5) . . yes
C(302) C(303) 1.387(7) . . yes
C(303) C(304) 1.363(8) . . yes
C(304) C(305) 1.394(7) . . yes
C(305) C(306) 1.395(5) . . yes

loop_
_geom_contact_atom_site_label_1
_geom_contact_atom_site_label_2
_geom_contact_distance
_geom_contact_site_symmetry_1
_geom_contact_site_symmetry_2
_geom_contact_publ_flag
F(1) C(54) 3.326(6) . 2_666 ?
F(2) C(24) 3.344(7) . 1_556 ?
F(2) C(205) 3.592(7) . 1_456 ?
F(3) C(305) 3.225(5) . 1_455 ?
F(3) C(304) 3.323(6) . 1_455 ?
O(1) C(44) 3.391(5) . 1_455 ?
O(1) C(14) 3.499(5) . 2_556 ?
O(1) C(43) 3.517(5) . 1_455 ?
O(2) C(43) 3.416(4) . 1_455 ?
O(2) C(54) 3.478(4) . 2_666 ?
O(3) C(55) 3.422(4) . 2_666 ?
O(3) C(54) 3.552(5) . 2_666 ?
N(32) C(45) 3.580(5) . 2_656 ?
C(23) C(103) 3.479(6) . 2_655 ?
C(24) C(103) 3.468(7) . 2_655 ?
C(202) C(202) 3.573(10) . 2_665 ?
C(203) C(304) 3.576(7) . 1_554 ?
